data_7212747
loop_
_publ_author_name
'Barnes, Nicholas A.'
'Flower, Kevin R.'
'Godfrey, Stephen M.'
'Hurst, Paul A.'
'Khan, Rana Z.'
'Pritchard, Robin G.'

_publ_section_title
;
 Structural relationships between o-, m- and p-tolyl substituted R3EI2 (E
 = As, P) and [(R3E)AuX] (E = As, P; X = Cl, Br, I)
;
_journal_issue 12
_journal_name_full CrystEngComm
_journal_page_first 4240
_journal_paper_doi 10.1039/c0ce00024h
_journal_volume 12
_journal_year 2010
_chemical_compound_source 'synthesis as described'
_chemical_formula_moiety 'C21 H21 I2 P1'
_chemical_formula_sum 'C21 H21 I2 P'
_chemical_formula_weight 558.15
_chemical_name_systematic
;
?
;
_space_group_IT_number 14
_symmetry_cell_setting monoclinic
_symmetry_Int_Tables_number 14
_symmetry_space_group_name_Hall '-P 2ybc'
_symmetry_space_group_name_H-M 'P 1 21/c 1'
_atom_sites_solution_hydrogens geom
_atom_sites_solution_primary direct
_atom_sites_solution_secondary difmap
_audit_conform_dict_location ftp://ftp.iucr.org/pub/cif_core.dic
_audit_conform_dict_name cif_core.dic
_audit_conform_dict_version 2.4
_audit_creation_date 2010-03-18T17:11:19-00:00
_audit_creation_method 'WinGX routine CIF_UPDATE'
_cell_angle_alpha 90
_cell_angle_beta 126.422(2)
_cell_angle_gamma 90
_cell_formula_units_Z 4
_cell_length_a 11.4271(4)
_cell_length_b 12.1665(5)
_cell_length_c 18.3475(7)
_cell_measurement_reflns_used 4913
_cell_measurement_temperature 293(2)
_cell_measurement_theta_max 27.485
_cell_measurement_theta_min 0.998
_cell_measurement_wavelength 0.71073
_cell_volume 2052.55(15)
_computing_cell_refinement 'HKL Scalepack (Otwinowski & Minor 1997)'
_computing_data_collection 'Collect (Nonius BV, 1997-2000)'
_computing_data_reduction 'HKL Denzo and Scalepack (Otwinowski & Minor 1997)'
_computing_molecular_graphics 'Ortep-3 for Windows (Farrugia, 1997)'
_computing_publication_material 'WinGX publication routines (Farrugia, 1999)'
_computing_structure_refinement 'SHELXL-97 (Sheldrick, 2008)'
_computing_structure_solution 'SIR92 (Giacovazzo et al, 1993)'
_diffrn_ambient_temperature 293(2)
_diffrn_detector 'CCD plate'
_diffrn_detector_area_resol_mean 9
_diffrn_measured_fraction_theta_full 0.985
_diffrn_measured_fraction_theta_max 0.985
_diffrn_measurement_device '95mm CCD camera on \k-goniostat'
_diffrn_measurement_device_type KappaCCD
_diffrn_measurement_method 'CCD rotation images, thick slices'
_diffrn_orient_matrix_type 'by Nonius Collect from scalepack cell'
_diffrn_orient_matrix_UB_11 0.408298E-1
_diffrn_orient_matrix_UB_12 0.580207E-1
_diffrn_orient_matrix_UB_13 -0.349512E-1
_diffrn_orient_matrix_UB_21 0.294048E-1
_diffrn_orient_matrix_UB_22 0.342238E-1
_diffrn_orient_matrix_UB_23 0.580132E-1
_diffrn_orient_matrix_UB_31 0.716694E-1
_diffrn_orient_matrix_UB_32 -0.470957E-1
_diffrn_orient_matrix_UB_33 -0.9016E-3
_diffrn_radiation_monochromator graphite
_diffrn_radiation_probe x-ray
_diffrn_radiation_type MoK\a
_diffrn_radiation_wavelength 0.71073
_diffrn_reflns_av_R_equivalents 0.087
_diffrn_reflns_av_unetI/netI 0.0598
_diffrn_reflns_limit_h_max 13
_diffrn_reflns_limit_h_min 0
_diffrn_reflns_limit_k_max 0
_diffrn_reflns_limit_k_min -14
_diffrn_reflns_limit_l_max 16
_diffrn_reflns_limit_l_min -22
_diffrn_reflns_number 18225
_diffrn_reflns_reduction_process
;
Scaled and merged with SORTAV
R.H. Blessing, (1987) Cryst. Rev. 1, 3-58
R.H. Blessing, (1989) J. Appl. Cryst. 22, 396-397
;
_diffrn_reflns_theta_full 25.3
_diffrn_reflns_theta_max 25.3
_diffrn_reflns_theta_min 3.23
_diffrn_source 'Enraf Nonius FR590'
_exptl_absorpt_coefficient_mu 3.142
_exptl_absorpt_correction_T_max 1.000
_exptl_absorpt_correction_T_min 0.839
_exptl_absorpt_correction_type multi-scan
_exptl_absorpt_process_details
;
R.H. Blessing, Acta Cryst. (1995), A51, 33-38
;
_exptl_crystal_colour yellow
_exptl_crystal_density_diffrn 1.806
_exptl_crystal_density_method 'not measured'
_exptl_crystal_description block
_exptl_crystal_F_000 1072
_exptl_crystal_size_max 0.15
_exptl_crystal_size_mid 0.15
_exptl_crystal_size_min 0.07
_refine_diff_density_max 3.972
_refine_diff_density_min -1.741
_refine_diff_density_rms 0.299
_refine_ls_extinction_method none
_refine_ls_goodness_of_fit_ref 1.193
_refine_ls_hydrogen_treatment constr
_refine_ls_matrix_type full
_refine_ls_number_parameters 220
_refine_ls_number_reflns 3683
_refine_ls_number_restraints 0
_refine_ls_restrained_S_all 1.193
_refine_ls_R_factor_all 0.1287
_refine_ls_R_factor_gt 0.074
_refine_ls_shift/su_max 0.001
_refine_ls_shift/su_mean 0
_refine_ls_structure_factor_coef Fsqd
_refine_ls_weighting_details 'calc w=1/[\s^2^(Fo^2^)+(0.0100P)^2^+67.0000P] where P=(Fo^2^+2Fc^2^)/3'
_refine_ls_weighting_scheme calc
_refine_ls_wR_factor_gt 0.146
_refine_ls_wR_factor_ref 0.1832
_reflns_number_gt 2260
_reflns_number_total 3683
_reflns_threshold_expression >2\s(I)
_cod_data_source_file c0ce00024h.txt
_cod_data_source_block 1e
_cod_original_cell_volume 2052.55(14)
_cod_original_sg_symbol_H-M 'P 21/c'
_cod_database_code 7212747

loop_
_symmetry_equiv_pos_as_xyz
'x, y, z'
'-x, y+1/2, -z+1/2'
'-x, -y, -z'
'x, -y-1/2, z-1/2'

loop_
_atom_site_label
_atom_site_type_symbol
_atom_site_fract_x
_atom_site_fract_y
_atom_site_fract_z
_atom_site_U_iso_or_equiv
_atom_site_adp_type
_atom_site_occupancy
_atom_site_symmetry_multiplicity
_atom_site_calc_flag
_atom_site_refinement_flags
I1 I 0.19828(10) 0.80110(8) 0.85102(6) 0.0334(3) Uani 1 1 d .
I2 I 0.37040(9) 0.69470(7) 0.78186(6) 0.0302(3) Uani 1 1 d .
P1 P 0.5023(4) 0.6153(3) 0.7257(2) 0.0300(8) Uani 1 1 d .
C1 C 0.3835(14) 0.5342(13) 0.6253(9) 0.034(3) Uani 1 1 d .
C2 C 0.4451(17) 0.4628(12) 0.5978(10) 0.039(3) Uani 1 1 d .
H2 H 0.5451 0.4514 0.6337 0.046 Uiso 1 1 calc R
C3 C 0.3524(16) 0.4076(12) 0.5139(10) 0.039(3) Uani 1 1 d .
H3 H 0.393 0.3598 0.495 0.047 Uiso 1 1 calc R
C4 C 0.2046(16) 0.4227(12) 0.4597(9) 0.037(3) Uani 1 1 d .
C5 C 0.1453(15) 0.4978(13) 0.4893(9) 0.036(3) Uani 1 1 d .
H5 H 0.0456 0.5104 0.4529 0.044 Uiso 1 1 calc R
C6 C 0.2331(17) 0.5523(14) 0.5710(10) 0.045(4) Uani 1 1 d .
H6 H 0.1927 0.6005 0.5898 0.053 Uiso 1 1 calc R
C7 C 0.1067(17) 0.3706(14) 0.3678(10) 0.048(4) Uani 1 1 d .
H7A H 0.152 0.3055 0.3657 0.073 Uiso 1 1 calc R
H7B H 0.0898 0.4215 0.3225 0.073 Uiso 1 1 calc R
H7C H 0.0157 0.3516 0.3565 0.073 Uiso 1 1 calc R
C8 C 0.5757(16) 0.7232(10) 0.6977(10) 0.029(3) Uani 1 1 d .
C9 C 0.6908(16) 0.7892(12) 0.7662(10) 0.038(3) Uani 1 1 d .
H9 H 0.7239 0.7806 0.826 0.045 Uiso 1 1 calc R
C10 C 0.7548(16) 0.8668(12) 0.7448(10) 0.039(3) Uani 1 1 d .
H10 H 0.8346 0.9071 0.7903 0.046 Uiso 1 1 calc R
C11 C 0.6988(16) 0.8835(11) 0.6554(10) 0.032(3) Uani 1 1 d .
C12 C 0.5845(14) 0.8234(12) 0.5884(10) 0.036(3) Uani 1 1 d .
H12 H 0.5477 0.8363 0.5283 0.043 Uiso 1 1 calc R
C13 C 0.5227(16) 0.7432(12) 0.6088(10) 0.034(3) Uani 1 1 d .
H13 H 0.4447 0.7022 0.5624 0.041 Uiso 1 1 calc R
C14 C 0.7776(19) 0.9663(14) 0.6347(12) 0.051(4) Uani 1 1 d .
H14A H 0.7642 0.9455 0.5797 0.076 Uiso 1 1 calc R
H14B H 0.8796 0.9665 0.6837 0.076 Uiso 1 1 calc R
H14C H 0.7383 1.0384 0.6279 0.076 Uiso 1 1 calc R
C15 C 0.6531(16) 0.5288(11) 0.8117(9) 0.034(3) Uani 1 1 d .
C16 C 0.6467(15) 0.4764(11) 0.8753(10) 0.036(3) Uani 1 1 d .
H16 H 0.569 0.4884 0.8779 0.043 Uiso 1 1 calc R
C17 C 0.7569(14) 0.4059(12) 0.9350(8) 0.032(3) Uani 1 1 d .
H17 H 0.7509 0.3691 0.9771 0.038 Uiso 1 1 calc R
C18 C 0.8783(15) 0.3868(11) 0.9352(9) 0.033(3) Uani 1 1 d .
C19 C 0.8809(17) 0.4423(13) 0.8696(10) 0.042(4) Uani 1 1 d .
H19 H 0.9601 0.4326 0.868 0.051 Uiso 1 1 calc R
C20 C 0.7697(14) 0.5108(12) 0.8072(9) 0.031(3) Uani 1 1 d .
H20 H 0.7719 0.5447 0.7627 0.037 Uiso 1 1 calc R
C21 C 0.9979(15) 0.3101(12) 0.9999(9) 0.036(3) Uani 1 1 d .
H21A H 0.9965 0.2982 1.0511 0.055 Uiso 1 1 calc R
H21B H 1.0897 0.3414 1.02 0.055 Uiso 1 1 calc R
H21C H 0.9846 0.2413 0.9703 0.055 Uiso 1 1 calc R

loop_
_atom_site_aniso_label
_atom_site_aniso_U_11
_atom_site_aniso_U_22
_atom_site_aniso_U_33
_atom_site_aniso_U_23
_atom_site_aniso_U_13
_atom_site_aniso_U_12
I1 0.0372(5) 0.0343(5) 0.0332(5) -0.0008(4) 0.0234(4) 0.0020(4)
I2 0.0328(5) 0.0305(5) 0.0306(5) -0.0001(4) 0.0207(4) 0.0013(4)
P1 0.0310(18) 0.0286(19) 0.0332(19) 0.0006(15) 0.0206(16) 0.0006(15)
C1 0.024(7) 0.048(9) 0.024(7) 0.007(6) 0.012(6) -0.003(6)
C2 0.042(8) 0.038(8) 0.044(9) -0.004(7) 0.030(8) 0.003(7)
C3 0.036(8) 0.029(8) 0.042(8) -0.006(6) 0.018(7) 0.003(7)
C4 0.039(8) 0.038(9) 0.026(7) 0.005(6) 0.015(6) -0.001(7)
C5 0.030(7) 0.059(10) 0.018(6) -0.003(6) 0.013(6) 0.008(7)
C6 0.046(9) 0.050(10) 0.043(9) -0.001(7) 0.030(8) 0.005(8)
C7 0.045(9) 0.047(10) 0.033(8) -0.026(7) 0.012(7) -0.018(8)
C8 0.049(8) 0.009(6) 0.045(8) -0.002(5) 0.036(7) 0.008(6)
C9 0.047(9) 0.035(8) 0.041(8) -0.001(7) 0.031(7) 0.000(7)
C10 0.034(8) 0.031(8) 0.046(9) -0.008(7) 0.021(7) -0.015(6)
C11 0.043(8) 0.024(7) 0.041(8) 0.003(6) 0.032(7) -0.009(6)
C12 0.026(7) 0.037(8) 0.035(8) -0.012(6) 0.013(6) -0.006(6)
C13 0.039(8) 0.028(7) 0.038(8) 0.006(6) 0.024(7) 0.006(6)
C14 0.066(11) 0.044(10) 0.068(11) -0.012(8) 0.053(10) -0.017(9)
C15 0.040(8) 0.026(7) 0.034(7) -0.004(6) 0.022(7) 0.001(6)
C16 0.035(8) 0.025(7) 0.050(9) 0.001(7) 0.027(7) -0.003(6)
C17 0.028(7) 0.037(8) 0.015(6) 0.005(6) 0.004(5) 0.006(6)
C18 0.030(7) 0.026(7) 0.038(8) -0.008(6) 0.019(7) -0.005(6)
C19 0.046(9) 0.050(10) 0.035(8) -0.004(7) 0.027(7) 0.001(8)
C20 0.026(7) 0.037(8) 0.030(7) -0.013(6) 0.016(6) -0.015(6)
C21 0.030(7) 0.031(8) 0.027(7) 0.005(6) 0.005(6) 0.007(6)

loop_
_atom_type_symbol
_atom_type_description
_atom_type_scat_dispersion_real
_atom_type_scat_dispersion_imag
_atom_type_scat_source
C C 0.0033 0.0016 'International Tables Vol C Tables 4.2.6.8 and 6.1.1.4'
H H 0 0 'International Tables Vol C Tables 4.2.6.8 and 6.1.1.4'
I I -0.4742 1.8119 'International Tables Vol C Tables 4.2.6.8 and 6.1.1.4'
P P 0.1023 0.0942 'International Tables Vol C Tables 4.2.6.8 and 6.1.1.4'

loop_
_geom_angle_atom_site_label_1
_geom_angle_atom_site_label_2
_geom_angle_atom_site_label_3
_geom_angle
P1 I2 I1 178.77(9)
C8 P1 C1 107.8(6)
C8 P1 C15 107.9(7)
C1 P1 C15 108.7(7)
C8 P1 I2 109.8(4)
C1 P1 I2 111.4(5)
C15 P1 I2 111.2(5)
C2 C1 C6 120.9(14)
C2 C1 P1 118.6(11)
C6 C1 P1 120.2(12)
C1 C2 C3 118.6(14)
C1 C2 H2 120.7
C3 C2 H2 120.7
C4 C3 C2 121.9(14)
C4 C3 H3 119
C2 C3 H3 119
C3 C4 C5 118.0(13)
C3 C4 C7 122.2(14)
C5 C4 C7 119.6(13)
C6 C5 C4 121.3(13)
C6 C5 H5 119.4
C4 C5 H5 119.4
C5 C6 C1 119.3(14)
C5 C6 H6 120.3
C1 C6 H6 120.3
C4 C7 H7A 109.5
C4 C7 H7B 109.5
H7A C7 H7B 109.5
C4 C7 H7C 109.5
H7A C7 H7C 109.5
H7B C7 H7C 109.5
C13 C8 C9 118.3(13)
C13 C8 P1 121.0(11)
C9 C8 P1 120.6(11)
C10 C9 C8 120.3(13)
C10 C9 H9 119.8
C8 C9 H9 119.8
C11 C10 C9 119.2(13)
C11 C10 H10 120.4
C9 C10 H10 120.4
C12 C11 C10 121.0(12)
C12 C11 C14 121.2(13)
C10 C11 C14 117.6(13)
C11 C12 C13 120.5(14)
C11 C12 H12 119.8
C13 C12 H12 119.8
C12 C13 C8 120.5(14)
C12 C13 H13 119.8
C8 C13 H13 119.8
C11 C14 H14A 109.5
C11 C14 H14B 109.5
H14A C14 H14B 109.5
C11 C14 H14C 109.5
H14A C14 H14C 109.5
H14B C14 H14C 109.5
C16 C15 C20 120.7(13)
C16 C15 P1 120.3(11)
C20 C15 P1 118.8(11)
C15 C16 C17 119.0(13)
C15 C16 H16 120.5
C17 C16 H16 120.5
C16 C17 C18 122.8(13)
C16 C17 H17 118.6
C18 C17 H17 118.6
C19 C18 C17 116.4(13)
C19 C18 C21 120.7(13)
C17 C18 C21 122.9(13)
C20 C19 C18 121.9(14)
C20 C19 H19 119.1
C18 C19 H19 119.1
C19 C20 C15 119.2(13)
C19 C20 H20 120.4
C15 C20 H20 120.4
C18 C21 H21A 109.5
C18 C21 H21B 109.5
H21A C21 H21B 109.5
C18 C21 H21C 109.5
H21A C21 H21C 109.5
H21B C21 H21C 109.5

loop_
_geom_bond_atom_site_label_1
_geom_bond_atom_site_label_2
_geom_bond_distance
I1 I2 3.1808(12)
I2 P1 2.472(4)
P1 C8 1.790(13)
P1 C1 1.800(15)
P1 C15 1.827(15)
C1 C2 1.39(2)
C1 C6 1.40(2)
C2 C3 1.42(2)
C2 H2 0.93
C3 C4 1.37(2)
C3 H3 0.93
C4 C5 1.42(2)
C4 C7 1.503(18)
C5 C6 1.38(2)
C5 H5 0.93
C6 H6 0.93
C7 H7A 0.96
C7 H7B 0.96
C7 H7C 0.96
C8 C13 1.384(19)
C8 C9 1.41(2)
C9 C10 1.39(2)
C9 H9 0.93
C10 C11 1.38(2)
C10 H10 0.93
C11 C12 1.358(19)
C11 C14 1.541(18)
C12 C13 1.38(2)
C12 H12 0.93
C13 H13 0.93
C14 H14A 0.96
C14 H14B 0.96
C14 H14C 0.96
C15 C16 1.37(2)
C15 C20 1.400(19)
C16 C17 1.373(19)
C16 H16 0.93
C17 C18 1.404(19)
C17 H17 0.93
C18 C19 1.40(2)
C18 C21 1.490(18)
C19 C20 1.38(2)
C19 H19 0.93
C20 H20 0.93
C21 H21A 0.96
C21 H21B 0.96
C21 H21C 0.96

loop_
_geom_torsion_atom_site_label_1
_geom_torsion_atom_site_label_2
_geom_torsion_atom_site_label_3
_geom_torsion_atom_site_label_4
_geom_torsion
I1 I2 P1 C8 37(5)
I1 I2 P1 C1 -82(4)
I1 I2 P1 C15 156(4)
C8 P1 C1 C2 75.0(13)
C15 P1 C1 C2 -41.7(13)
I2 P1 C1 C2 -164.5(10)
C8 P1 C1 C6 -97.9(12)
C15 P1 C1 C6 145.3(12)
I2 P1 C1 C6 22.5(13)
C6 C1 C2 C3 -1(2)
P1 C1 C2 C3 -173.5(11)
C1 C2 C3 C4 0(2)
C2 C3 C4 C5 1(2)
C2 C3 C4 C7 175.6(15)
C3 C4 C5 C6 -1(2)
C7 C4 C5 C6 -176.1(15)
C4 C5 C6 C1 1(2)
C2 C1 C6 C5 0(2)
P1 C1 C6 C5 173.0(12)
C1 P1 C8 C13 9.7(13)
C15 P1 C8 C13 126.9(11)
I2 P1 C8 C13 -111.8(10)
C1 P1 C8 C9 -169.5(11)
C15 P1 C8 C9 -52.3(12)
I2 P1 C8 C9 69.0(11)
C13 C8 C9 C10 -4(2)
P1 C8 C9 C10 174.9(11)
C8 C9 C10 C11 4(2)
C9 C10 C11 C12 -2(2)
C9 C10 C11 C14 -177.0(14)
C10 C11 C12 C13 -1(2)
C14 C11 C12 C13 174.7(14)
C11 C12 C13 C8 0(2)
C9 C8 C13 C12 2(2)
P1 C8 C13 C12 -177.1(11)
C8 P1 C15 C16 148.8(12)
C1 P1 C15 C16 -94.6(12)
I2 P1 C15 C16 28.3(13)
C8 P1 C15 C20 -35.9(12)
C1 P1 C15 C20 80.7(12)
I2 P1 C15 C20 -156.4(9)
C20 C15 C16 C17 0(2)
P1 C15 C16 C17 175.4(11)
C15 C16 C17 C18 1(2)
C16 C17 C18 C19 -1(2)
C16 C17 C18 C21 -179.9(13)
C17 C18 C19 C20 -1(2)
C21 C18 C19 C20 177.9(13)
C18 C19 C20 C15 2(2)
C16 C15 C20 C19 -2(2)
P1 C15 C20 C19 -177.4(11)
